data_1572904
loop_
_publ_author_name
'Pedussaut, Lucie'
'Mahieu, Nolwenn'
'Chartier, Camille'
'Rajeshkumar, Thayalan'
'Tricoire, Maxime'
'Douair, Iskander'
'Casaretto, Nicolas'
'Maron, Laurent'
'Danoun, Gr&#xe9;gory'
'Nocton, Gr&#xe9;gory'

_publ_section_title
;
 The photo-isomerization of the cyclononatetraenyl ligand and related rare
 earth complexes.
;
_journal_issue 46
_journal_name_full 'Chemical science'
_journal_page_first 19273
_journal_page_last 19282
_journal_paper_doi 10.1039/d4sc04767b
_journal_volume 15
_journal_year 2024
_chemical_formula_moiety 'C17 H17 Gd'
_chemical_formula_sum 'C17 H17 Gd'
_chemical_formula_weight 378.55
_space_group_crystal_system orthorhombic
_space_group_IT_number 62
_space_group_name_Hall '-P 2ac 2n'
_space_group_name_H-M_alt 'P n m a'
_atom_sites_solution_hydrogens geom
_atom_sites_solution_primary dual
_audit_creation_date 2021-09-15
_audit_creation_method
;
Olex2 1.3
(compiled 2020.11.12 svn.r5f609507 for OlexSys, GUI svn.r6272)
;
_audit_update_record
;
2024-07-13 deposited with the CCDC.	2024-10-15 downloaded from the CCDC.
;
_cell_angle_alpha 90
_cell_angle_beta 90
_cell_angle_gamma 90
_cell_formula_units_Z 4
_cell_length_a 11.9615(15)
_cell_length_b 12.9116(19)
_cell_length_c 8.7283(10)
_cell_measurement_reflns_used 549
_cell_measurement_temperature 150.01
_cell_measurement_theta_max 19.289
_cell_measurement_theta_min 2.889
_cell_volume 1348.0(3)
_computing_cell_refinement 'SAINT V8.38A (Bruker, 2018)'
_computing_data_reduction 'SAINT V8.38A (Bruker, 2018)'
_computing_molecular_graphics 'Olex2 1.3 (Dolomanov et al., 2009)'
_computing_publication_material 'Olex2 1.3 (Dolomanov et al., 2009)'
_computing_structure_refinement 'SHELXL 2018/3 (Sheldrick, 2015)'
_computing_structure_solution 'SHELXT 2018/2 (Sheldrick, 2018)'
_diffrn_ambient_temperature 150.01
_diffrn_measured_fraction_theta_full 1.000
_diffrn_measured_fraction_theta_max 1.000
_diffrn_measurement_device_type 'Bruker APEX-II CCD'
_diffrn_measurement_method '\f and \w scans'
_diffrn_radiation_type MoK\a
_diffrn_radiation_wavelength 0.71073
_diffrn_reflns_av_R_equivalents 0.1237
_diffrn_reflns_av_unetI/netI 0.1078
_diffrn_reflns_Laue_measured_fraction_full 1.000
_diffrn_reflns_Laue_measured_fraction_max 1.000
_diffrn_reflns_limit_h_max 15
_diffrn_reflns_limit_h_min -15
_diffrn_reflns_limit_k_max 14
_diffrn_reflns_limit_k_min -16
_diffrn_reflns_limit_l_max 11
_diffrn_reflns_limit_l_min -7
_diffrn_reflns_number 8390
_diffrn_reflns_point_group_measured_fraction_full 1.000
_diffrn_reflns_point_group_measured_fraction_max 1.000
_diffrn_reflns_theta_full 25.242
_diffrn_reflns_theta_max 27.477
_diffrn_reflns_theta_min 2.817
_diffrn_source_current 31.0
_diffrn_source_power 1.705
_diffrn_source_voltage 55.0
_diffrn_standards_number 0
_exptl_absorpt_coefficient_mu 4.898
_exptl_absorpt_correction_T_max 0.7457
_exptl_absorpt_correction_T_min 0.5933
_exptl_absorpt_correction_type multi-scan
_exptl_absorpt_process_details
;
SADABS-2016/2 (Bruker,2016/2) was used for absorption correction.
wR2(int) was 0.0844 before and 0.0626 after correction.
The Ratio of minimum to maximum transmission is 0.7956.
The \l/2 correction factor is Not present.
;
_exptl_crystal_colour yellow
_exptl_crystal_colour_primary yellow
_exptl_crystal_density_diffrn 1.865
_exptl_crystal_description needle
_exptl_crystal_F_000 732
_exptl_crystal_size_max 0.14
_exptl_crystal_size_mid 0.03
_exptl_crystal_size_min 0.03
_refine_diff_density_max 0.877
_refine_diff_density_min -1.178
_refine_diff_density_rms 0.204
_refine_ls_extinction_method none
_refine_ls_goodness_of_fit_ref 0.997
_refine_ls_hydrogen_treatment constr
_refine_ls_matrix_type full
_refine_ls_number_parameters 168
_refine_ls_number_reflns 1618
_refine_ls_number_restraints 126
_refine_ls_restrained_S_all 0.964
_refine_ls_R_factor_all 0.1100
_refine_ls_R_factor_gt 0.0486
_refine_ls_shift/su_max 0.000
_refine_ls_shift/su_mean 0.000
_refine_ls_structure_factor_coef Fsqd
_refine_ls_weighting_details 'w=1/[\s^2^(Fo^2^)+(0.0349P)^2^+0.3428P] where P=(Fo^2^+2Fc^2^)/3'
_refine_ls_weighting_scheme calc
_refine_ls_wR_factor_gt 0.0960
_refine_ls_wR_factor_ref 0.1171
_reflns_Friedel_coverage 0.000
_reflns_number_gt 886
_reflns_number_total 1618
_reflns_threshold_expression 'I > 2\s(I)'
_cod_data_source_file d4sc04767b3.cif
_cod_data_source_block 2-Gd-cis
_cod_depositor_comments 'Adding full bibliography for 1572887--1572904.cif.'
_cod_database_code 1572904
_shelx_shelxl_version_number 2018/3
_shelx_space_group_comment
;
The symmetry employed for this shelxl refinement is uniquely defined
by the following loop, which should always be used as a source of
symmetry information in preference to the above space-group names.
They are only intended as comments.
;
_olex2_refinement_description
;
1. Fixed Uiso
 At 1.2 times of:
  All C(H) groups
2. Restrained distances
 C1A-C2A \\sim C2A-C3A \\sim C3A-C4A \\sim C4A-C5A \\sim C5A-C5A_$1
 with sigma of 0.02
 C6B-C7B \\sim C7B-C8B \\sim C8B-C9B \\sim C9B-C10B
 with sigma of 0.02
 C1B-C2B \\sim C2B-C3B \\sim C3B-C4B \\sim C4B-C5B \\sim C5B-C5B_$1
 with sigma of 0.02
 C6A-C6A_$1 \\sim C6A-C7A \\sim C7A-C8A \\sim C8A-C9A \\sim C9A-C9A_$1
 with sigma of 0.02
3. Uiso/Uaniso restraints and constraints
C1A \\sim C2A \\sim C3A \\sim C4A \\sim C5A: within 2A with sigma of 0.004 and
sigma for terminal atoms of 0.008 within 2A
C1B \\sim C2B \\sim C3B \\sim C4B \\sim C5B: within 2A with sigma of 0.004 and
sigma for terminal atoms of 0.008 within 2A
C6A \\sim C7A \\sim C8A \\sim C9A: within 2A with sigma of 0.004 and sigma for
terminal atoms of 0.008 within 2A
C6B \\sim C7B \\sim C8B \\sim C9B \\sim C10B: within 2A with sigma of 0.004 and
sigma for terminal atoms of 0.008 within 2A
4. Others
 Sof(C2B)=Sof(H2B)=Sof(C3B)=Sof(H3B)=Sof(C4B)=Sof(H4B)=Sof(C5B)=Sof(H5B)=1-
 FVAR(1)
 Sof(C1B)=Sof(H1B)=0.5*(1-FVAR(2))
 Sof(C1A)=Sof(H1A)=0.5*FVAR(2)
 Sof(C2A)=Sof(H2A)=Sof(C3A)=Sof(H3A)=Sof(C4A)=Sof(H4A)=Sof(C5A)=Sof(H5A)=FVAR(1)
 Sof(C7B)=Sof(H7B)=Sof(C8B)=Sof(H8B)=Sof(C9B)=Sof(H9B)=1-FVAR(2)
 Sof(C10B)=Sof(H10B)=Sof(C6B)=Sof(H6B)=0.5*(1-FVAR(3))
 Sof(C6A)=Sof(H6A)=Sof(C7A)=Sof(H7A)=Sof(C8A)=Sof(H8A)=Sof(C9A)=Sof(H9A)=FVAR(2)
5.a Aromatic/amide H refined with riding coordinates:
 C1A(H1A), C1B(H1B), C2A(H2A), C2B(H2B), C3A(H3A), C3B(H3B), C4A(H4A),
 C4B(H4B), C5A(H5A), C5B(H5B), C6A(H6A), C7A(H7A), C8A(H8A), C9A(H9A),
 C10B(H10B), C6B(H6B), C7B(H7B), C8B(H8B), C9B(H9B)
;
_olex2_submission_special_instructions 'No special instructions were received'

loop_
_space_group_symop_operation_xyz
'x, y, z'
'-x+1/2, -y, z+1/2'
'-x, y+1/2, -z'
'x+1/2, -y+1/2, -z+1/2'
'-x, -y, -z'
'x-1/2, y, -z-1/2'
'x, -y-1/2, z'
'-x-1/2, y-1/2, z-1/2'

loop_
_atom_site_label
_atom_site_type_symbol
_atom_site_fract_x
_atom_site_fract_y
_atom_site_fract_z
_atom_site_U_iso_or_equiv
_atom_site_adp_type
_atom_site_occupancy
_atom_site_site_symmetry_order
_atom_site_calc_flag
_atom_site_refinement_flags_posn
_atom_site_refinement_flags_adp
_atom_site_refinement_flags_occupancy
_atom_site_disorder_assembly
_atom_site_disorder_group
Gd1 Gd -0.88433(4) -0.750000 0.00608(7) 0.0256(2) Uani 1 2 d S T P . .
C1A C -0.881(3) -0.750000 -0.311(3) 0.035(4) Uani 0.62(4) 2 d DS TU P A 1
H1A H -0.936539 -0.750001 -0.389448 0.042 Uiso 0.62(4) 2 calc R U P A 1
C1B C -0.654(3) -0.750000 0.019(5) 0.031(6) Uani 0.38(4) 2 d DS TU P A 2
H1B H -0.605342 -0.749999 0.105657 0.037 Uiso 0.38(4) 2 calc R U P A 2
C2A C -0.8571(14) -0.6481(13) -0.2768(19) 0.035(4) Uani 0.62(4) 1 d D U P A 1
H2A H -0.904744 -0.601948 -0.330931 0.042 Uiso 0.62(4) 1 calc R U P A 1
C2B C -0.674(2) -0.6464(15) -0.017(3) 0.031(6) Uani 0.38(4) 1 d D U P A 2
H2B H -0.629889 -0.600550 0.043877 0.037 Uiso 0.38(4) 1 calc R U P A 2
C3A C -0.7832(12) -0.5955(16) -0.1859(18) 0.037(4) Uani 0.62(4) 1 d D U P A 1
H3A H -0.786960 -0.523534 -0.207919 0.044 Uiso 0.62(4) 1 calc R U P A 1
C3B C -0.742(2) -0.594(2) -0.119(3) 0.033(6) Uani 0.38(4) 1 d D U P A 2
H3B H -0.732974 -0.521173 -0.110251 0.040 Uiso 0.38(4) 1 calc R U P A 2
C4A C -0.7059(13) -0.6127(15) -0.0742(18) 0.040(4) Uani 0.62(4) 1 d D U P A 1
H4A H -0.678844 -0.549837 -0.031663 0.048 Uiso 0.62(4) 1 calc R U P A 1
C4B C -0.819(2) -0.619(2) -0.231(3) 0.034(6) Uani 0.38(4) 1 d D U P A 2
H4B H -0.845251 -0.555389 -0.271814 0.041 Uiso 0.38(4) 1 calc R U P A 2
C5A C -0.6575(14) -0.6969(6) -0.008(2) 0.043(4) Uani 0.62(4) 1 d D U P A 1
H5A H -0.604212 -0.673607 0.065006 0.051 Uiso 0.62(4) 1 calc R U P A 1
C5B C -0.874(3) -0.6964(8) -0.309(4) 0.035(6) Uani 0.38(4) 1 d D U P A 2
H5B H -0.925543 -0.669126 -0.381372 0.042 Uiso 0.38(4) 1 calc R U P A 2
C6A C -1.0934(12) -0.6950(6) 0.0289(17) 0.026(4) Uani 0.58(3) 1 d D U P A 3
H6A H -1.147286 -0.667254 -0.039706 0.031 Uiso 0.58(3) 1 calc R U P A 3
C7A C -1.0321(12) -0.6155(14) 0.1067(16) 0.026(4) Uani 0.58(3) 1 d D U P A 3
H7A H -1.055456 -0.547543 0.079736 0.031 Uiso 0.58(3) 1 calc R U P A 3
C8A C -0.9438(12) -0.6166(14) 0.2159(16) 0.026(4) Uani 0.58(3) 1 d D U P A 3
H8A H -0.921008 -0.548943 0.245209 0.031 Uiso 0.58(3) 1 calc R U P A 3
C9A C -0.8822(15) -0.6948(6) 0.2908(17) 0.026(4) Uani 0.58(3) 1 d D U P A 3
H9A H -0.827132 -0.667038 0.357729 0.031 Uiso 0.58(3) 1 calc R U P A 3
C10B C -0.877(3) -0.750000 0.307(4) 0.024(5) Uani 0.42(3) 2 d DS TU P A 4
H10B H -0.816266 -0.749999 0.377251 0.029 Uiso 0.42(3) 2 calc R U P A 4
C6B C -1.102(2) -0.750000 0.008(4) 0.022(5) Uani 0.42(3) 2 d DS TU P A 4
H6B H -1.155758 -0.750000 -0.072091 0.026 Uiso 0.42(3) 2 calc R U P A 4
C7B C -1.0717(18) -0.6475(15) 0.052(2) 0.022(5) Uani 0.42(3) 1 d D U P A 4
H7B H -1.114353 -0.595214 0.002197 0.027 Uiso 0.42(3) 1 calc R U P A 4
C8B C -0.9909(16) -0.6083(18) 0.155(2) 0.024(5) Uani 0.42(3) 1 d D U P A 4
H8B H -0.986752 -0.534845 0.150379 0.028 Uiso 0.42(3) 1 calc R U P A 4
C9B C -0.9148(19) -0.6496(16) 0.262(2) 0.024(5) Uani 0.42(3) 1 d D U P A 4
H9B H -0.879562 -0.596601 0.319983 0.029 Uiso 0.42(3) 1 calc R U P A 4

loop_
_atom_site_aniso_label
_atom_site_aniso_U_11
_atom_site_aniso_U_22
_atom_site_aniso_U_33
_atom_site_aniso_U_23
_atom_site_aniso_U_13
_atom_site_aniso_U_12
Gd1 0.0242(3) 0.0288(3) 0.0237(3) 0.000 -0.0009(4) 0.000
C1A 0.028(7) 0.043(9) 0.034(7) 0.000 0.010(6) 0.000
C1B 0.036(10) 0.016(11) 0.040(10) 0.000 0.006(9) 0.000
C2A 0.027(6) 0.043(8) 0.035(6) 0.002(3) 0.013(5) -0.002(3)
C2B 0.037(9) 0.015(10) 0.040(10) 0.002(4) 0.007(8) 0.000(4)
C3A 0.027(6) 0.047(8) 0.038(6) 0.002(4) 0.012(5) -0.008(4)
C3B 0.038(9) 0.019(10) 0.042(10) 0.004(5) 0.007(8) -0.001(5)
C4A 0.028(6) 0.050(8) 0.042(6) 0.001(5) 0.012(5) -0.011(5)
C4B 0.039(9) 0.021(10) 0.042(10) 0.005(6) 0.007(8) -0.001(6)
C5A 0.030(6) 0.053(9) 0.045(7) 0.001(6) 0.013(6) -0.013(6)
C5B 0.040(10) 0.023(11) 0.042(10) 0.007(7) 0.006(9) -0.003(7)
C6A 0.024(6) 0.034(8) 0.019(6) 0.005(5) 0.005(5) 0.008(5)
C7A 0.025(6) 0.032(7) 0.020(5) 0.003(5) 0.002(5) 0.007(5)
C8A 0.025(6) 0.031(7) 0.021(5) 0.002(4) 0.000(5) 0.006(4)
C9A 0.025(6) 0.032(8) 0.020(6) 0.002(5) -0.001(5) 0.003(5)
C10B 0.032(9) 0.014(9) 0.027(8) 0.000 0.006(7) 0.000
C6B 0.027(8) 0.012(9) 0.028(8) 0.000 0.003(7) 0.000
C7B 0.028(8) 0.012(8) 0.028(7) -0.001(3) 0.004(7) 0.001(3)
C8B 0.030(8) 0.013(8) 0.028(7) -0.002(4) 0.005(6) 0.001(4)
C9B 0.031(8) 0.014(9) 0.028(7) -0.003(3) 0.006(7) -0.001(3)

loop_
_atom_type_symbol
_atom_type_description
_atom_type_scat_dispersion_real
_atom_type_scat_dispersion_imag
_atom_type_scat_source
C C 0.0033 0.0016 'International Tables Vol C Tables 4.2.6.8 and 6.1.1.4'
H H 0.0000 0.0000 'International Tables Vol C Tables 4.2.6.8 and 6.1.1.4'
Gd Gd -0.1653 3.9035 'International Tables Vol C Tables 4.2.6.8 and 6.1.1.4'

loop_
_geom_angle_atom_site_label_1
_geom_angle_atom_site_label_2
_geom_angle_atom_site_label_3
_geom_angle
_geom_angle_site_symmetry_1
_geom_angle_site_symmetry_3
_geom_angle_publ_flag
C1A Gd1 C2A 28.6(3) . 7_545 ?
C1A Gd1 C2A 28.6(3) . . ?
C1A Gd1 C2B 85.4(8) . 7_545 ?
C1A Gd1 C3A 53.9(4) . 7_545 ?
C1A Gd1 C3A 53.9(4) . . ?
C1A Gd1 C3B 67.0(6) . 7_545 ?
C1A Gd1 C4A 75.3(6) . 7_545 ?
C1A Gd1 C4A 75.3(6) . . ?
C1A Gd1 C4B 41.7(5) . 7_545 ?
C1A Gd1 C5A 86.8(8) . 7_545 ?
C1A Gd1 C5A 86.8(8) . . ?
C1A Gd1 C5B 14.2(2) . 7_545 ?
C1B Gd1 C2B 28.6(3) . . ?
C1B Gd1 C3B 54.5(6) . . ?
C1B Gd1 C4B 75.5(10) . . ?
C1B Gd1 C5B 89.8(12) . . ?
C2A Gd1 C2A 55.7(6) . 7_545 ?
C2A Gd1 C2B 93.2(6) . 7_545 ?
C2A Gd1 C2B 67.6(5) 7_545 7_545 ?
C2A Gd1 C3A 76.4(5) 7_545 . ?
C2A Gd1 C3A 76.4(5) . 7_545 ?
C2A Gd1 C3A 27.8(3) 7_545 7_545 ?
C2A Gd1 C3A 27.8(3) . . ?
C2A Gd1 C3B 42.8(4) 7_545 7_545 ?
C2A Gd1 C3B 85.7(6) . 7_545 ?
C2A Gd1 C4A 89.3(6) . 7_545 ?
C2A Gd1 C4A 53.8(4) . . ?
C2A Gd1 C4A 53.8(4) 7_545 7_545 ?
C2A Gd1 C4A 89.3(6) 7_545 . ?
C2A Gd1 C5B 14.5(3) 7_545 7_545 ?
C2A Gd1 C5B 42.2(3) . 7_545 ?
C3A Gd1 C3A 88.0(7) . 7_545 ?
C3B Gd1 C2B 28.1(3) . . ?
C3B Gd1 C2B 77.1(7) 7_545 . ?
C3B Gd1 C3B 89.6(12) 7_545 . ?
C4A Gd1 C3A 88.4(6) . 7_545 ?
C4A Gd1 C3A 88.4(6) 7_545 . ?
C4A Gd1 C3A 27.5(3) . . ?
C4A Gd1 C3A 27.5(3) 7_545 7_545 ?
C4A Gd1 C4A 76.5(7) 7_545 . ?
C4B Gd1 C2B 54.3(6) . . ?
C4B Gd1 C2B 89.1(9) 7_545 . ?
C4B Gd1 C3B 88.6(9) 7_545 . ?
C4B Gd1 C3B 28.3(3) . . ?
C4B Gd1 C4B 74.8(11) 7_545 . ?
C4B Gd1 C5B 28.3(3) . . ?
C4B Gd1 C5B 54.3(6) 7_545 . ?
C5A Gd1 C2A 74.7(5) . . ?
C5A Gd1 C2A 74.7(5) 7_545 7_545 ?
C5A Gd1 C2A 87.9(6) . 7_545 ?
C5A Gd1 C2A 87.9(6) 7_545 . ?
C5A Gd1 C2B 13.8(3) 7_545 7_545 ?
C5A Gd1 C2B 42.1(4) . 7_545 ?
C5A Gd1 C3A 52.9(4) 7_545 7_545 ?
C5A Gd1 C3A 52.9(4) . . ?
C5A Gd1 C3A 74.7(5) . 7_545 ?
C5A Gd1 C3A 74.7(5) 7_545 . ?
C5A Gd1 C3B 65.0(6) . 7_545 ?
C5A Gd1 C3B 39.9(5) 7_545 7_545 ?
C5A Gd1 C4A 27.8(3) . . ?
C5A Gd1 C4A 54.4(4) 7_545 . ?
C5A Gd1 C4A 54.4(4) . 7_545 ?
C5A Gd1 C4A 27.8(3) 7_545 7_545 ?
C5A Gd1 C5A 28.3(3) . 7_545 ?
C5A Gd1 C5B 88.6(8) . 7_545 ?
C5A Gd1 C5B 81.7(7) 7_545 7_545 ?
C5B Gd1 C2B 90.5(10) 7_545 . ?
C5B Gd1 C2B 77.3(9) . . ?
C5B Gd1 C3B 55.3(6) . . ?
C5B Gd1 C3B 77.0(8) 7_545 . ?
C5B Gd1 C5B 28.2(4) 7_545 . ?
C6A Gd1 C6A 31.6(3) 7_545 . ?
C6A Gd1 C7A 31.7(3) . . ?
C6A Gd1 C7A 60.6(4) 7_545 . ?
C6A Gd1 C8A 60.4(4) . . ?
C6A Gd1 C8A 82.3(5) 7_545 . ?
C6A Gd1 C9B 86.3(6) . 7_545 ?
C6A Gd1 C9B 70.4(5) 7_545 7_545 ?
C7A Gd1 C7A 82.7(7) 7_545 . ?
C8A Gd1 C7A 31.5(3) . . ?
C8A Gd1 C7A 91.0(6) 7_545 . ?
C8A Gd1 C8A 82.5(7) 7_545 . ?
C9A Gd1 C6A 90.7(6) 7_545 . ?
C9A Gd1 C6A 82.0(5) . . ?
C9A Gd1 C7A 60.2(4) . . ?
C9A Gd1 C7A 82.4(5) 7_545 . ?
C9A Gd1 C8A 31.5(3) . . ?
C9A Gd1 C8A 60.7(4) 7_545 . ?
C9A Gd1 C9B 16.5(4) 7_545 7_545 ?
C9A Gd1 C9B 46.8(4) . 7_545 ?
C10B Gd1 C7B 83.0(9) . . ?
C6B Gd1 C10B 91.7(12) . . ?
C6B Gd1 C7B 31.6(3) . . ?
C6B Gd1 C9B 81.7(9) . . ?
C6B Gd1 C9B 81.7(9) . 7_545 ?
C7B Gd1 C7B 60.4(7) 7_545 . ?
C8B Gd1 C10B 61.0(6) . . ?
C8B Gd1 C10B 61.0(6) 7_545 . ?
C8B Gd1 C6B 60.2(6) . . ?
C8B Gd1 C6B 60.2(6) 7_545 . ?
C8B Gd1 C7B 82.0(7) 7_545 . ?
C8B Gd1 C7B 31.4(3) . . ?
C8B Gd1 C8B 90.4(10) 7_545 . ?
C8B Gd1 C9B 31.6(3) 7_545 7_545 ?
C8B Gd1 C9B 81.6(7) . 7_545 ?
C8B Gd1 C9B 81.6(7) 7_545 . ?
C8B Gd1 C9B 31.6(3) . . ?
C9B Gd1 C10B 31.7(4) . . ?
C9B Gd1 C10B 31.7(4) 7_545 . ?
C9B Gd1 C7B 60.1(5) . . ?
C9B Gd1 C7B 90.1(8) 7_545 . ?
C9B Gd1 C9B 59.6(8) 7_545 . ?
Gd1 C1A H1A 135.3 . . ?
C2A C1A Gd1 77.6(13) 7_545 . ?
C2A C1A Gd1 77.6(13) . . ?
C2A C1A H1A 107.6 . . ?
C2A C1A H1A 107.6 7_545 . ?
C2A C1A C2A 145(3) 7_545 . ?
Gd1 C1B H1B 129.8 . . ?
C2B C1B Gd1 79.6(19) 7_545 . ?
C2B C1B Gd1 79.6(19) . . ?
C2B C1B H1B 106.4 7_545 . ?
C2B C1B H1B 106.4 . . ?
Gd1 C2A H2A 131.3 . . ?
C1A C2A Gd1 73.8(13) . . ?
C1A C2A H2A 111.4 . . ?
C3A C2A Gd1 78.4(10) . . ?
C3A C2A C1A 137(2) . . ?
C3A C2A H2A 111.4 . . ?
Gd1 C2B H2B 137.5 . . ?
C1B C2B Gd1 71.8(19) . . ?
C1B C2B H2B 112.3 . . ?
C3B C2B Gd1 75.8(15) . . ?
C3B C2B C1B 135(3) . . ?
C3B C2B H2B 112.3 . . ?
Gd1 C3A H3A 141.0 . . ?
C2A C3A Gd1 73.8(9) . . ?
C2A C3A H3A 109.7 . . ?
C4A C3A Gd1 75.8(10) . . ?
C4A C3A C2A 140.6(18) . . ?
C4A C3A H3A 109.7 . . ?
Gd1 C3B H3B 137.1 . . ?
C2B C3B Gd1 76.1(15) . . ?
C2B C3B H3B 111.4 . . ?
C4B C3B Gd1 72.9(16) . . ?
C4B C3B C2B 137(3) . . ?
C4B C3B H3B 111.4 . . ?
Gd1 C4A H4A 133.5 . . ?
C3A C4A Gd1 76.7(10) . . ?
C3A C4A H4A 111.8 . . ?
C5A C4A Gd1 73.6(10) . . ?
C5A C4A C3A 136.4(19) . . ?
C5A C4A H4A 111.8 . . ?
Gd1 C4B H4B 135.3 . . ?
C3B C4B Gd1 78.8(16) . . ?
C3B C4B H4B 106.5 . . ?
C5B C4B Gd1 78.0(17) . . ?
C5B C4B C3B 147(3) . . ?
C5B C4B H4B 106.5 . . ?
Gd1 C5A H5A 134.3 . . ?
C4A C5A Gd1 78.6(10) . . ?
C4A C5A C5A 143.0(11) . 7_545 ?
C4A C5A H5A 108.5 . . ?
C5A C5A Gd1 75.84(17) 7_545 . ?
C5A C5A H5A 108.5 7_545 . ?
Gd1 C5B H5B 135.0 . . ?
C4B C5B Gd1 73.7(17) . . ?
C4B C5B H5B 111.8 . . ?
C5B C5B Gd1 75.9(2) 7_545 . ?
C5B C5B H5B 111.8 7_545 . ?
Gd1 C6A H6A 134.9 . . ?
C6A C6A Gd1 74.18(18) 7_545 . ?
C6A C6A H6A 112.1 7_545 . ?
C6A C6A C7A 135.8(8) 7_545 . ?
C7A C6A Gd1 75.0(8) . . ?
C7A C6A H6A 112.1 . . ?
Gd1 C7A H7A 136.4 . . ?
C6A C7A Gd1 73.3(8) . . ?
C6A C7A H7A 113.2 . . ?
C8A C7A Gd1 73.6(9) . . ?
C8A C7A C6A 133.6(15) . . ?
C8A C7A H7A 113.2 . . ?
Gd1 C8A H8A 135.8 . . ?
C7A C8A Gd1 74.9(9) . . ?
C7A C8A H8A 112.6 . . ?
C9A C8A Gd1 73.2(9) . . ?
C9A C8A C7A 134.9(16) . . ?
C9A C8A H8A 112.6 . . ?
Gd1 C9A H9A 134.6 . . ?
C8A C9A Gd1 75.3(9) . . ?
C8A C9A H9A 112.2 . . ?
C9A C9A Gd1 73.99(18) 7_545 . ?
C9A C9A H9A 112.2 7_545 . ?
Gd1 C10B H10B 132.5 . . ?
C9B C10B Gd1 73.5(16) 7_545 . ?
C9B C10B Gd1 73.5(16) . . ?
C9B C10B H10B 114.8 7_545 . ?
C9B C10B H10B 114.8 . . ?
C9B C10B C9B 130(3) 7_545 . ?
Gd1 C6B H6B 132.7 . . ?
C7B C6B Gd1 75.5(14) . . ?
C7B C6B Gd1 75.5(14) 7_545 . ?
C7B C6B H6B 111.7 7_545 . ?
C7B C6B H6B 111.7 . . ?
Gd1 C7B H7B 138.2 . . ?
C6B C7B Gd1 72.9(15) . . ?
C6B C7B H7B 113.7 . . ?
C8B C7B Gd1 72.2(12) . . ?
C8B C7B C6B 133(2) . . ?
C8B C7B H7B 113.7 . . ?
Gd1 C8B H8B 131.5 . . ?
C7B C8B Gd1 76.4(13) . . ?
C7B C8B H8B 111.7 . . ?
C9B C8B Gd1 75.3(12) . . ?
C9B C8B C7B 137(2) . . ?
C9B C8B H8B 111.7 . . ?
Gd1 C9B H9B 138.8 . . ?
C10B C9B Gd1 74.8(17) . . ?
C10B C9B H9B 111.5 . . ?
C8B C9B Gd1 73.1(12) . . ?
C8B C9B C10B 137(3) . . ?
C8B C9B H9B 111.5 . . ?

loop_
_geom_bond_atom_site_label_1
_geom_bond_atom_site_label_2
_geom_bond_distance
_geom_bond_site_symmetry_2
_geom_bond_publ_flag
Gd1 C1A 2.77(3) . ?
Gd1 C1B 2.76(4) . ?
Gd1 C2A 2.817(18) 7_545 ?
Gd1 C2A 2.817(18) . ?
Gd1 C2B 2.86(3) 7_545 ?
Gd1 C2B 2.86(3) . ?
Gd1 C3A 2.873(19) . ?
Gd1 C3A 2.873(19) 7_545 ?
Gd1 C3B 2.86(3) 7_545 ?
Gd1 C3B 2.86(3) . ?
Gd1 C4A 2.861(19) . ?
Gd1 C4A 2.861(19) 7_545 ?
Gd1 C4B 2.78(3) . ?
Gd1 C4B 2.78(3) 7_545 ?
Gd1 C5A 2.801(17) 7_545 ?
Gd1 C5A 2.801(17) . ?
Gd1 C5B 2.84(3) . ?
Gd1 C5B 2.84(3) 7_545 ?
Gd1 C6A 2.607(15) 7_545 ?
Gd1 C6A 2.607(15) . ?
Gd1 C7A 2.630(17) 7_545 ?
Gd1 C7A 2.630(17) . ?
Gd1 C8A 2.613(17) 7_545 ?
Gd1 C8A 2.613(17) . ?
Gd1 C9A 2.586(15) . ?
Gd1 C9A 2.586(15) 7_545 ?
Gd1 C10B 2.62(3) . ?
Gd1 C6B 2.60(3) . ?
Gd1 C7B 2.63(2) . ?
Gd1 C7B 2.63(2) 7_545 ?
Gd1 C8B 2.58(2) . ?
Gd1 C8B 2.58(2) 7_545 ?
Gd1 C9B 2.61(2) 7_545 ?
Gd1 C9B 2.61(2) . ?
C1A H1A 0.9500 . ?
C1A C2A 1.380(14) 7_545 ?
C1A C2A 1.380(14) . ?
C1B H1B 0.9500 . ?
C1B C2B 1.394(17) 7_545 ?
C1B C2B 1.394(17) . ?
C2A H2A 0.9500 . ?
C2A C3A 1.369(14) . ?
C2B H2B 0.9500 . ?
C2B C3B 1.387(18) . ?
C3A H3A 0.9500 . ?
C3A C4A 1.361(14) . ?
C3B H3B 0.9500 . ?
C3B C4B 1.381(18) . ?
C4A H4A 0.9500 . ?
C4A C5A 1.361(14) . ?
C4B H4B 0.9500 . ?
C4B C5B 1.376(18) . ?
C5A C5A 1.370(16) 7_545 ?
C5A H5A 0.9500 . ?
C5B C5B 1.384(19) 7_545 ?
C5B H5B 0.9500 . ?
C6A C6A 1.422(16) 7_545 ?
C6A H6A 0.9500 . ?
C6A C7A 1.432(14) . ?
C7A H7A 0.9500 . ?
C7A C8A 1.423(13) . ?
C8A H8A 0.9500 . ?
C8A C9A 1.411(13) . ?
C9A C9A 1.426(16) 7_545 ?
C9A H9A 0.9500 . ?
C10B H10B 0.9500 . ?
C10B C9B 1.428(17) 7_545 ?
C10B C9B 1.428(17) . ?
C6B H6B 0.9500 . ?
C6B C7B 1.424(16) . ?
C6B C7B 1.425(16) 7_545 ?
C7B H7B 0.9500 . ?
C7B C8B 1.413(16) . ?
C8B H8B 0.9500 . ?
C8B C9B 1.412(16) . ?
C9B H9B 0.9500 . ?

loop_
_geom_torsion_atom_site_label_1
_geom_torsion_atom_site_label_2
_geom_torsion_atom_site_label_3
_geom_torsion_atom_site_label_4
_geom_torsion
_geom_torsion_site_symmetry_1
_geom_torsion_site_symmetry_2
_geom_torsion_site_symmetry_3
_geom_torsion_site_symmetry_4
_geom_torsion_publ_flag
Gd1 C1A C2A C3A 51(2) . . . . ?
Gd1 C1B C2B C3B -45(3) . . . . ?
Gd1 C2A C3A C4A 41(2) . . . . ?
Gd1 C2B C3B C4B -45(3) . . . . ?
Gd1 C3A C4A C5A 48(2) . . . . ?
Gd1 C3B C4B C5B -46(5) . . . . ?
Gd1 C4A C5A C5A 46.9(13) . . . 7_545 ?
Gd1 C4B C5B C5B -47.4(19) . . . 7_545 ?
Gd1 C6A C7A C8A -46.0(16) . . . . ?
Gd1 C7A C8A C9A -46.2(17) . . . . ?
Gd1 C8A C9A C9A -47.4(9) . . . 7_545 ?
Gd1 C10B C9B C8B 43(3) . . . . ?
Gd1 C6B C7B C8B -44(3) . . . . ?
Gd1 C7B C8B C9B -50(2) . . . . ?
Gd1 C8B C9B C10B -43(3) . . . . ?
C1A C2A C3A Gd1 -50(2) . . . . ?
C1A C2A C3A C4A -9(4) . . . . ?
C1B C2B C3B Gd1 44(3) . . . . ?
C1B C2B C3B C4B 0(6) . . . . ?
C2A C1A C2A Gd1 -46(4) 7_545 . . . ?
C2A C1A C2A C3A 5(6) 7_545 . . . ?
C2A C3A C4A Gd1 -40(2) . . . . ?
C2A C3A C4A C5A 8(4) . . . . ?
C2B C1B C2B Gd1 51(6) 7_545 . . . ?
C2B C1B C2B C3B 6(9) 7_545 . . . ?
C2B C3B C4B Gd1 45(3) . . . . ?
C2B C3B C4B C5B 0(7) . . . . ?
C3A C4A C5A Gd1 -49(2) . . . . ?
C3A C4A C5A C5A -2(3) . . . 7_545 ?
C3B C4B C5B Gd1 46(5) . . . . ?
C3B C4B C5B C5B -1(6) . . . 7_545 ?
C6A C6A C7A Gd1 47.2(9) 7_545 . . . ?
C6A C6A C7A C8A 1(2) 7_545 . . . ?
C6A C7A C8A Gd1 45.9(16) . . . . ?
C6A C7A C8A C9A 0(3) . . . . ?
C7A C8A C9A Gd1 46.8(17) . . . . ?
C7A C8A C9A C9A -1(3) . . . 7_545 ?
C6B C7B C8B Gd1 44(3) . . . . ?
C6B C7B C8B C9B -6(4) . . . . ?
C7B C6B C7B Gd1 49(4) 7_545 . . . ?
C7B C6B C7B C8B 5(6) 7_545 . . . ?
C7B C8B C9B Gd1 51(2) . . . . ?
C7B C8B C9B C10B 7(5) . . . . ?
C9B C10B C9B Gd1 -50(3) 7_545 . . . ?
C9B C10B C9B C8B -7(6) 7_545 . . . ?
